data_1560448
loop_
_publ_author_name
'Wang, Rong-Yan'
'Zhang, Xiao'
'Yang, Qing-Feng'
'Huo, Qi-Sheng'
'Yu, Jie-Hui'
'Xu, Jia-Ning'
'Xu, Ji-Qing'

_publ_section_title
;
 New copper(I) iodides with bisimidazole molecules: Synthesis, structural
 characterization and photoluminescence property
;
_journal_name_full 'Journal of Solid State Chemistry'
_journal_page_first 176
_journal_page_last 185
_journal_paper_doi 10.1016/j.jssc.2017.04.022
_journal_volume 251
_journal_year 2017
_chemical_formula_sum 'C11 H16 Cu4 I4 N4 O0'
_chemical_formula_weight 966.04
_space_group_IT_number 13
_space_group_name_Hall '-P 2yac'
_space_group_name_H-M_alt 'P 1 2/n 1'
_symmetry_cell_setting monoclinic
_symmetry_space_group_name_H-M 'P 1 2/n 1'
_atom_sites_solution_hydrogens geom
_atom_sites_solution_primary direct
_atom_sites_solution_secondary difmap
_cell_angle_alpha 90.00
_cell_angle_beta 97.92(3)
_cell_angle_gamma 90.00
_cell_formula_units_Z 2
_cell_length_a 12.750(3)
_cell_length_b 4.3315(9)
_cell_length_c 18.209(4)
_cell_measurement_reflns_used 7943
_cell_measurement_temperature 293(2)
_cell_measurement_theta_max 27.565
_cell_measurement_theta_min 3.225
_cell_volume 996.0(4)
_computing_cell_refinement Process-auto
_computing_data_collection Process-auto
_computing_data_reduction Process-auto
_computing_structure_refinement 'SHELXL-97 (Sheldrick, 1997)'
_computing_structure_solution 'SHELXS-97 (Sheldrick, 1990)'
_diffrn_ambient_temperature 293(2)
_diffrn_detector_area_resol_mean 10.0
_diffrn_measured_fraction_theta_full 0.996
_diffrn_measured_fraction_theta_max 0.996
_diffrn_measurement_device_type 'Rigaku RAXIS-RAPID'
_diffrn_measurement_method omega-scan
_diffrn_radiation_monochromator graphite
_diffrn_radiation_source 'fine-focus sealed tube'
_diffrn_radiation_type MoK\a
_diffrn_radiation_wavelength 0.71073
_diffrn_reflns_av_R_equivalents 0.0356
_diffrn_reflns_av_sigmaI/netI 0.0365
_diffrn_reflns_limit_h_max 16
_diffrn_reflns_limit_h_min -14
_diffrn_reflns_limit_k_max 5
_diffrn_reflns_limit_k_min -5
_diffrn_reflns_limit_l_max 23
_diffrn_reflns_limit_l_min -23
_diffrn_reflns_number 8662
_diffrn_reflns_theta_full 27.46
_diffrn_reflns_theta_max 27.46
_diffrn_reflns_theta_min 3.23
_diffrn_standards_decay_% 0
_diffrn_standards_interval_count 0
_diffrn_standards_interval_time 0
_diffrn_standards_number 0
_exptl_absorpt_coefficient_mu 10.412
_exptl_absorpt_correction_T_max 0.318
_exptl_absorpt_correction_T_min 0.269
_exptl_absorpt_correction_type empirical
_exptl_absorpt_process_details Process-auto
_exptl_crystal_colour YELLOW
_exptl_crystal_density_diffrn 3.221
_exptl_crystal_density_method 'not measured'
_exptl_crystal_description COLUMNAR
_exptl_crystal_F_000 876
_exptl_crystal_size_max 0.13
_exptl_crystal_size_mid 0.12
_exptl_crystal_size_min 0.11
_refine_diff_density_max 1.232
_refine_diff_density_min -1.751
_refine_diff_density_rms 0.240
_refine_ls_extinction_method none
_refine_ls_goodness_of_fit_ref 1.078
_refine_ls_hydrogen_treatment constr
_refine_ls_matrix_type full
_refine_ls_number_parameters 105
_refine_ls_number_reflns 2281
_refine_ls_number_restraints 0
_refine_ls_restrained_S_all 1.078
_refine_ls_R_factor_all 0.0474
_refine_ls_R_factor_gt 0.0383
_refine_ls_shift/su_max 0.001
_refine_ls_shift/su_mean 0.000
_refine_ls_structure_factor_coef Fsqd
_refine_ls_weighting_details 'calc w=1/[\s^2^(Fo^2^)+(0.0473P)^2^+0.9187P] where P=(Fo^2^+2Fc^2^)/3'
_refine_ls_weighting_scheme calc
_refine_ls_wR_factor_gt 0.0896
_refine_ls_wR_factor_ref 0.0917
_reflns_number_gt 1813
_reflns_number_total 2281
_reflns_threshold_expression >2sigma(I)
_cod_data_source_file JSSC-2017-251-176.CIF
_cod_data_source_block 3
_cod_depositor_comments
;
The following automatic conversions were performed:

data item '_exptl_absorpt_correction_type' value 'EMPIRICAL' was
changed to 'empirical' in accordance with the built-in table derived
from the CIF Core dictionary named 'cif_core.dic' version 2.4.5 last
updated on 2014-11-21.

data item '_refine_ls_hydrogen_treatment' value 'CONSTR' was changed
to 'constr' in accordance with the built-in table derived from the
CIF Core dictionary named 'cif_core.dic' version 2.4.5 last updated
on 2014-11-21.

Automatic conversion script
Id: cif_fix_values 8369 2020-08-20 11:38:08Z andrius 
;
_cod_original_cell_volume 996.1(4)
_cod_original_sg_symbol_H-M P2/n
_cod_database_code 1560448

loop_
_symmetry_equiv_pos_as_xyz
'x, y, z'
'-x+1/2, y, -z+1/2'
'-x, -y, -z'
'x-1/2, -y, z-1/2'

loop_
_atom_site_label
_atom_site_type_symbol
_atom_site_fract_x
_atom_site_fract_y
_atom_site_fract_z
_atom_site_U_iso_or_equiv
_atom_site_adp_type
_atom_site_occupancy
_atom_site_symmetry_multiplicity
_atom_site_calc_flag
_atom_site_refinement_flags
_atom_site_disorder_assembly
_atom_site_disorder_group
Cu1 Cu 0.75539(8) 0.0013(2) 0.60182(4) 0.0521(3) Uani 1 1 d . . .
Cu2 Cu 0.84424(8) 0.5374(2) 0.70801(5) 0.0530(2) Uani 1 1 d . . .
I1 I 0.94916(3) 0.03675(8) 0.67081(2) 0.03267(13) Uani 1 1 d . . .
I2 I 0.64494(3) 0.52127(8) 0.644822(19) 0.03192(13) Uani 1 1 d . . .
N1 N 0.7198(4) 0.0487(11) 0.4921(2) 0.0341(11) Uani 1 1 d . . .
N2 N 0.7054(4) 0.2301(11) 0.3785(2) 0.0377(12) Uani 1 1 d . . .
C1 C 0.6161(6) 0.0520(15) 0.3826(3) 0.0451(16) Uani 1 1 d . . .
H1A H 0.5601 0.0166 0.3451 0.054 Uiso 1 1 calc R . .
C2 C 0.6273(5) -0.0591(15) 0.4523(3) 0.0409(14) Uani 1 1 d . . .
H2A H 0.5795 -0.1898 0.4709 0.049 Uiso 1 1 calc R . .
C3 C 0.7662(5) 0.2222(13) 0.4459(3) 0.0344(13) Uani 1 1 d . . .
C4 C 0.7221(7) 0.4047(14) 0.3138(3) 0.055(2) Uani 1 1 d . . .
H4A H 0.7788 0.5518 0.3276 0.066 Uiso 1 1 calc R . .
H4B H 0.6584 0.5211 0.2968 0.066 Uiso 1 1 calc R . .
C5 C 0.7500 0.2080(18) 0.2500 0.0339(18) Uani 1 2 d S . .
H5A H 0.6904 0.0762 0.2322 0.080 Uiso 0.50 1 calc PR . .
H5B H 0.8096 0.0762 0.2678 0.080 Uiso 0.50 1 calc PR . .
C6 C 0.8665(5) 0.3885(15) 0.4644(4) 0.0457(15) Uani 1 1 d . . .
H6A H 0.8951 0.3472 0.5150 0.068 Uiso 1 1 calc R . .
H6B H 0.8544 0.6061 0.4580 0.068 Uiso 1 1 calc R . .
H6C H 0.9158 0.3208 0.4324 0.068 Uiso 1 1 calc R . .

loop_
_atom_site_aniso_label
_atom_site_aniso_U_11
_atom_site_aniso_U_22
_atom_site_aniso_U_33
_atom_site_aniso_U_23
_atom_site_aniso_U_13
_atom_site_aniso_U_12
Cu1 0.0506(5) 0.0751(6) 0.0297(4) 0.0099(4) 0.0019(4) -0.0077(4)
Cu2 0.0528(5) 0.0585(6) 0.0479(5) 0.0035(4) 0.0074(4) 0.0042(4)
I1 0.0322(2) 0.0332(2) 0.0322(2) 0.00118(14) 0.00279(15) 0.00298(16)
I2 0.0360(2) 0.0311(2) 0.0293(2) 0.00063(12) 0.00670(15) 0.00031(15)
N1 0.037(3) 0.046(3) 0.021(2) 0.0011(19) 0.0082(19) 0.004(2)
N2 0.059(3) 0.034(2) 0.021(2) -0.0008(18) 0.009(2) 0.011(2)
C1 0.045(4) 0.059(4) 0.029(3) -0.009(3) -0.002(3) 0.016(3)
C2 0.040(3) 0.055(4) 0.028(3) 0.000(3) 0.008(3) 0.005(3)
C3 0.046(4) 0.036(3) 0.023(3) -0.003(2) 0.011(3) 0.011(3)
C4 0.107(6) 0.036(3) 0.025(3) 0.004(2) 0.019(3) 0.002(4)
C5 0.047(5) 0.036(4) 0.019(3) 0.000 0.007(3) 0.000
C6 0.049(4) 0.048(4) 0.043(4) -0.006(3) 0.018(3) -0.006(3)

loop_
_atom_type_symbol
_atom_type_description
_atom_type_scat_dispersion_real
_atom_type_scat_dispersion_imag
_atom_type_scat_source
C C 0.0033 0.0016 'International Tables Vol C Tables 4.2.6.8 and 6.1.1.4'
H H 0.0000 0.0000 'International Tables Vol C Tables 4.2.6.8 and 6.1.1.4'
N N 0.0061 0.0033 'International Tables Vol C Tables 4.2.6.8 and 6.1.1.4'
O O 0.0106 0.0060 'International Tables Vol C Tables 4.2.6.8 and 6.1.1.4'
Cu Cu 0.3201 1.2651 'International Tables Vol C Tables 4.2.6.8 and 6.1.1.4'
I I -0.4742 1.8119 'International Tables Vol C Tables 4.2.6.8 and 6.1.1.4'

loop_
_geom_angle_atom_site_label_1
_geom_angle_atom_site_label_2
_geom_angle_atom_site_label_3
_geom_angle
_geom_angle_site_symmetry_1
_geom_angle_site_symmetry_3
N1 Cu1 I1 122.90(15) . .
N1 Cu1 I2 108.36(15) . 1_545
I1 Cu1 I2 113.79(3) . 1_545
N1 Cu1 I2 98.19(14) . .
I1 Cu1 I2 107.10(3) . .
I2 Cu1 I2 103.58(4) 1_545 .
N1 Cu1 Cu2 138.59(14) . 1_545
I1 Cu1 Cu2 57.72(3) . 1_545
I2 Cu1 Cu2 56.18(3) 1_545 1_545
I2 Cu1 Cu2 122.02(4) . 1_545
I2 Cu2 I2 110.53(4) . 2_656
I2 Cu2 I1 113.27(3) . 1_565
I2 Cu2 I1 108.48(4) 2_656 1_565
I2 Cu2 I1 110.59(4) . .
I2 Cu2 I1 105.90(4) 2_656 .
I1 Cu2 I1 107.76(4) 1_565 .
I2 Cu2 Cu1 57.69(3) . 1_565
I2 Cu2 Cu1 130.41(4) 2_656 1_565
I1 Cu2 Cu1 55.69(3) 1_565 1_565
I1 Cu2 Cu1 123.55(4) . 1_565
I2 Cu2 Cu2 55.67(4) . 2_656
I2 Cu2 Cu2 54.94(4) 2_656 2_656
I1 Cu2 Cu2 126.00(2) 1_565 2_656
I1 Cu2 Cu2 125.93(2) . 2_656
Cu1 Cu2 Cu2 94.16(4) 1_565 2_656
Cu1 I1 Cu2 66.60(3) . 1_545
Cu1 I1 Cu2 72.43(3) . .
Cu2 I1 Cu2 107.76(4) 1_545 .
Cu2 I2 Cu2 69.39(4) . 2_656
Cu2 I2 Cu1 66.13(3) . 1_565
Cu2 I2 Cu1 108.42(3) 2_656 1_565
Cu2 I2 Cu1 69.84(3) . .
Cu2 I2 Cu1 109.94(3) 2_656 .
Cu1 I2 Cu1 103.58(4) 1_565 .
C3 N1 C2 106.4(5) . .
C3 N1 Cu1 129.3(4) . .
C2 N1 Cu1 123.4(4) . .
C3 N2 C1 107.9(5) . .
C3 N2 C4 128.5(6) . .
C1 N2 C4 123.5(6) . .
C2 C1 N2 105.6(6) . .
C1 C2 N1 110.3(6) . .
N1 C3 N2 109.8(6) . .
N1 C3 C6 125.6(5) . .
N2 C3 C6 124.5(5) . .
N2 C4 C5 114.0(5) . .
C4 C5 C4 111.9(7) . 2_655

loop_
_geom_bond_atom_site_label_1
_geom_bond_atom_site_label_2
_geom_bond_distance
_geom_bond_site_symmetry_2
Cu1 N1 1.998(5) .
Cu1 I1 2.6173(13) .
Cu1 I2 2.6877(10) 1_545
Cu1 I2 2.8236(11) .
Cu1 Cu2 2.9079(14) 1_545
Cu2 I2 2.6420(13) .
Cu2 I2 2.6652(11) 2_656
Cu2 I1 2.6788(10) 1_565
Cu2 I1 2.6836(10) .
Cu2 Cu1 2.9079(14) 1_565
Cu2 Cu2 3.021(2) 2_656
I1 Cu2 2.6788(10) 1_545
I2 Cu2 2.6652(11) 2_656
I2 Cu1 2.6877(10) 1_565
N1 C3 1.326(7) .
N1 C2 1.378(8) .
N2 C3 1.359(7) .
N2 C1 1.387(8) .
N2 C4 1.440(7) .
C1 C2 1.346(8) .
C3 C6 1.467(9) .
C4 C5 1.522(7) .
C5 C4 1.522(7) 2_655
